data_7720610
loop_
_publ_author_name
'Kashem, Habiba Binte'
'Muhit, Md Abdullah Al'
'Smith, Hope Eden'
'Gabilondo, Eric A.'
'Halasyamani, P. Shiv'
'Zur Loye, Hans-Conrad'

_publ_section_title
;
 Centrosymmetric to noncentrosymmetric structure transition of the
 RbREP<sub>2</sub>Se<sub>6</sub> (RE = La-Nd, Sm, Ho-Yb) series: crystal
 growth, magnetic and optical properties.
;
_journal_issue 13
_journal_name_full 'Dalton transactions (Cambridge, England : 2003)'
_journal_page_first 5388
_journal_page_last 5396
_journal_paper_doi 10.1039/d6dt00254d
_journal_volume 55
_journal_year 2026
_chemical_formula_moiety 'Ho P2 Rb Se6'
_chemical_formula_sum 'Ho P2 Rb Se6'
_chemical_formula_weight 786.10
_space_group_crystal_system orthorhombic
_space_group_IT_number 19
_space_group_name_Hall 'P 2ac 2ab'
_space_group_name_H-M_alt 'P 21 21 21'
_atom_sites_solution_primary dual
_audit_creation_date 2025-09-23
_audit_creation_method
;
Olex2 1.5
(compiled 2025.07.13 svn.rb7424aed for OlexSys, GUI svn.r7314)
;
_audit_update_record
;
2026-01-08 deposited with the CCDC.	2026-03-05 downloaded from the CCDC.
;
_cell_angle_alpha 90
_cell_angle_beta 90
_cell_angle_gamma 90
_cell_formula_units_Z 4
_cell_length_a 6.7682(2)
_cell_length_b 7.4233(3)
_cell_length_c 21.8013(7)
_cell_measurement_reflns_used 9959
_cell_measurement_temperature 297.00
_cell_measurement_theta_max 35.51
_cell_measurement_theta_min 3.15
_cell_volume 1095.35(7)
_computing_cell_refinement 'SAINT V8.40B (?, 2016)'
_computing_data_reduction 'SAINT V8.40B (?, 2016)'
_computing_molecular_graphics 'Olex2 1.5 (Dolomanov et al., 2009)'
_computing_publication_material 'Olex2 1.5 (Dolomanov et al., 2009)'
_computing_structure_refinement 'SHELXL 2019/3 (Sheldrick, 2015)'
_computing_structure_solution 'SHELXT 2018/2 (Sheldrick, 2018)'
_diffrn_ambient_temperature 297.00
_diffrn_measured_fraction_theta_full 0.999
_diffrn_measured_fraction_theta_max 0.998
_diffrn_measurement_device_type 'Bruker APEX-II CCD'
_diffrn_measurement_method '\f and \w scans'
_diffrn_radiation_type MoK\a
_diffrn_radiation_wavelength 0.71073
_diffrn_reflns_av_R_equivalents 0.0688
_diffrn_reflns_av_unetI/netI 0.0304
_diffrn_reflns_Laue_measured_fraction_full 0.999
_diffrn_reflns_Laue_measured_fraction_max 0.998
_diffrn_reflns_limit_h_max 11
_diffrn_reflns_limit_h_min -11
_diffrn_reflns_limit_k_max 12
_diffrn_reflns_limit_k_min -12
_diffrn_reflns_limit_l_max 36
_diffrn_reflns_limit_l_min -36
_diffrn_reflns_number 69797
_diffrn_reflns_point_group_measured_fraction_full 0.999
_diffrn_reflns_point_group_measured_fraction_max 0.997
_diffrn_reflns_theta_full 25.242
_diffrn_reflns_theta_max 36.490
_diffrn_reflns_theta_min 2.899
_diffrn_standards_number 0
_exptl_absorpt_coefficient_mu 31.800
_exptl_absorpt_correction_T_max 0.2740
_exptl_absorpt_correction_T_min 0.1462
_exptl_absorpt_correction_type multi-scan
_exptl_absorpt_process_details
;
SADABS-2016/2 (Bruker,2016) was used for absorption correction.
wR2(int) was 0.1182 before and 0.0612 after correction.
The Ratio of minimum to maximum transmission is 0.5336.
The \l/2 correction factor is Not present.
;
_exptl_crystal_colour amber
_exptl_crystal_density_diffrn 4.767
_exptl_crystal_description plate
_exptl_crystal_F_000 1352
_exptl_crystal_size_max 0.04
_exptl_crystal_size_mid 0.03
_exptl_crystal_size_min 0.02
_refine_diff_density_max 2.708
_refine_diff_density_min -1.863
_refine_diff_density_rms 0.339
_refine_ls_abs_structure_details
;
 Refined as an inversion twin.
;
_refine_ls_abs_structure_Flack 0.07(3)
_refine_ls_extinction_method none
_refine_ls_goodness_of_fit_ref 1.152
_refine_ls_hydrogen_treatment undef
_refine_ls_matrix_type full
_refine_ls_number_parameters 92
_refine_ls_number_reflns 5366
_refine_ls_number_restraints 0
_refine_ls_restrained_S_all 1.152
_refine_ls_R_factor_all 0.0453
_refine_ls_R_factor_gt 0.0386
_refine_ls_shift/su_max 0.001
_refine_ls_shift/su_mean 0.000
_refine_ls_structure_factor_coef Fsqd
_refine_ls_weighting_details 'w=1/[\s^2^(Fo^2^)+(0.0185P)^2^+13.5345P] where P=(Fo^2^+2Fc^2^)/3'
_refine_ls_weighting_scheme calc
_refine_ls_wR_factor_gt 0.0765
_refine_ls_wR_factor_ref 0.0788
_reflns_Friedel_coverage 0.751
_reflns_Friedel_fraction_full 1.000
_reflns_Friedel_fraction_max 0.997
_reflns_number_gt 4859
_reflns_number_total 5366
_reflns_threshold_expression 'I > 2\s(I)'
_cod_data_source_file d6dt00254d2.cif
_cod_data_source_block RbHoP2Se6
_cod_depositor_comments 'Adding full bibliography for 7720608--7720616.cif.'
_cod_database_code 7720610
_shelx_shelxl_version_number 2019/3
_shelx_space_group_comment
;
The symmetry employed for this shelxl refinement is uniquely defined
by the following loop, which should always be used as a source of
symmetry information in preference to the above space-group names.
They are only intended as comments.
;
_olex2_refinement_description
;
1. Twinned data refinement
 Scales: 0.93(3)
 0.07(3)
;
_olex2_submission_special_instructions 'No special instructions were received'

loop_
_space_group_symop_operation_xyz
'x, y, z'
'-x+1/2, -y, z+1/2'
'-x, y+1/2, -z+1/2'
'x+1/2, -y+1/2, -z'

loop_
_atom_site_label
_atom_site_type_symbol
_atom_site_fract_x
_atom_site_fract_y
_atom_site_fract_z
_atom_site_U_iso_or_equiv
_atom_site_adp_type
_atom_site_occupancy
_atom_site_site_symmetry_order
_atom_site_calc_flag
_atom_site_refinement_flags_posn
_atom_site_refinement_flags_adp
_atom_site_refinement_flags_occupancy
_atom_site_disorder_assembly
_atom_site_disorder_group
Ho1 Ho 0.71802(5) 0.18621(5) 0.25083(2) 0.01340(7) Uani 1 1 d . . . . .
Se4 Se 0.87015(12) 0.55628(11) 0.24336(4) 0.01448(15) Uani 1 1 d . . . . .
Se5 Se 0.56646(15) 0.87993(13) 0.33041(5) 0.01445(16) Uani 1 1 d . . . . .
Se2 Se 0.42427(15) 0.37283(13) 0.32943(5) 0.01597(17) Uani 1 1 d . . . . .
Se6 Se 1.08617(14) 0.77101(13) 0.37141(4) 0.01615(17) Uani 1 1 d . . . . .
Se3 Se 0.89148(14) 0.24108(12) 0.37776(4) 0.01651(17) Uani 1 1 d . . . . .
Se1 Se 0.61848(16) 0.54409(15) 0.47953(4) 0.02160(19) Uani 1 1 d . . . . .
Rb1 Rb 0.12190(19) 0.47374(17) 0.50516(6) 0.0342(3) Uani 1 1 d . . . . .
P2 P 0.8084(3) 0.6798(3) 0.33403(10) 0.0117(3) Uani 1 1 d . . . . .
P1 P 0.6775(3) 0.4541(3) 0.38804(10) 0.0123(3) Uani 1 1 d . . . . .

loop_
_atom_site_aniso_label
_atom_site_aniso_U_11
_atom_site_aniso_U_22
_atom_site_aniso_U_33
_atom_site_aniso_U_23
_atom_site_aniso_U_13
_atom_site_aniso_U_12
Ho1 0.01275(12) 0.01126(12) 0.01619(14) -0.00049(16) -0.00060(16) 0.00088(11)
Se4 0.0144(3) 0.0141(3) 0.0149(4) -0.0007(3) 0.0009(3) -0.0028(3)
Se5 0.0126(4) 0.0121(4) 0.0186(4) 0.0001(3) -0.0008(3) 0.0005(3)
Se2 0.0124(4) 0.0150(4) 0.0205(4) -0.0012(3) -0.0016(3) -0.0002(3)
Se6 0.0122(3) 0.0186(4) 0.0177(4) -0.0001(3) -0.0020(3) -0.0021(3)
Se3 0.0164(4) 0.0140(4) 0.0192(4) -0.0010(3) -0.0008(3) 0.0026(3)
Se1 0.0226(4) 0.0249(4) 0.0174(4) -0.0037(4) 0.0037(3) 0.0005(4)
Rb1 0.0290(5) 0.0327(6) 0.0408(6) 0.0058(5) -0.0097(5) 0.0011(5)
P2 0.0094(8) 0.0104(8) 0.0152(9) -0.0001(7) 0.0002(6) -0.0009(7)
P1 0.0124(8) 0.0101(8) 0.0145(9) -0.0006(7) 0.0009(7) -0.0014(7)

loop_
_atom_type_symbol
_atom_type_description
_atom_type_scat_dispersion_real
_atom_type_scat_dispersion_imag
_atom_type_scat_source
Ho Ho -0.2175 4.6783 'International Tables Vol C Tables 4.2.6.8 and 6.1.1.4'
P P 0.1023 0.0942 'International Tables Vol C Tables 4.2.6.8 and 6.1.1.4'
Rb Rb -0.9393 2.9676 'International Tables Vol C Tables 4.2.6.8 and 6.1.1.4'
Se Se -0.0929 2.2259 'International Tables Vol C Tables 4.2.6.8 and 6.1.1.4'

loop_
_geom_angle_atom_site_label_1
_geom_angle_atom_site_label_2
_geom_angle_atom_site_label_3
_geom_angle
_geom_angle_site_symmetry_1
_geom_angle_site_symmetry_3
_geom_angle_publ_flag
Se4 Ho1 Se4 88.680(16) . 3_745 ?
Se4 Ho1 Se5 148.17(3) . 1_545 ?
Se4 Ho1 Se5 92.85(3) 3_745 1_545 ?
Se4 Ho1 Se5 75.10(3) . 3_645 ?
Se4 Ho1 Se5 142.35(3) 3_745 3_645 ?
Se4 Ho1 Se2 139.48(3) 3_745 . ?
Se4 Ho1 Se2 94.20(3) 3_745 3_645 ?
Se4 Ho1 Se2 141.98(3) . 3_645 ?
Se4 Ho1 Se2 80.23(3) . . ?
Se4 Ho1 Se6 66.76(3) . 3_745 ?
Se4 Ho1 Se6 72.17(3) 3_745 3_745 ?
Se4 Ho1 Se3 77.84(3) . . ?
Se4 Ho1 Se3 68.86(3) 3_745 . ?
Se5 Ho1 Se5 118.781(19) 3_645 1_545 ?
Se5 Ho1 Se2 79.88(3) 3_645 3_645 ?
Se5 Ho1 Se2 69.64(2) 1_545 3_645 ?
Se5 Ho1 Se6 143.33(3) 1_545 3_745 ?
Se5 Ho1 Se6 70.22(3) 3_645 3_745 ?
Se5 Ho1 Se3 136.56(3) 3_645 . ?
Se2 Ho1 Se5 78.08(3) . 1_545 ?
Se2 Ho1 Se5 71.68(2) . 3_645 ?
Se2 Ho1 Se2 118.24(2) . 3_645 ?
Se2 Ho1 Se6 134.51(3) . 3_745 ?
Se2 Ho1 Se3 70.72(3) . . ?
Se6 Ho1 Se2 78.11(3) 3_745 3_645 ?
Se3 Ho1 Se5 73.16(3) . 1_545 ?
Se3 Ho1 Se2 138.08(3) . 3_645 ?
Se3 Ho1 Se6 127.07(3) . 3_745 ?
Ho1 Se4 Ho1 129.34(3) . 3_755 ?
P2 Se4 Ho1 90.27(6) . 3_755 ?
P2 Se4 Ho1 105.72(7) . . ?
Ho1 Se5 Ho1 103.85(3) 3_655 1_565 ?
Ho1 Se5 Rb1 140.20(4) 3_655 4_566 ?
Ho1 Se5 Rb1 107.11(3) 1_565 4_566 ?
P2 Se5 Ho1 100.08(7) . 3_655 ?
P2 Se5 Ho1 105.85(7) . 1_565 ?
P2 Se5 Rb1 94.94(7) . 4_566 ?
Ho1 Se2 Ho1 103.59(3) . 3_655 ?
P1 Se2 Ho1 86.68(7) . . ?
P1 Se2 Ho1 111.37(7) . 3_655 ?
Ho1 Se6 Rb1 122.93(4) 3_755 1_655 ?
P2 Se6 Ho1 89.07(7) . 3_755 ?
P2 Se6 Rb1 99.73(7) . 1_655 ?
Ho1 Se3 Rb1 158.41(4) . 1_655 ?
Ho1 Se3 Rb1 113.58(4) . 4_556 ?
Rb1 Se3 Rb1 83.29(3) 4_556 1_655 ?
P1 Se3 Ho1 86.17(7) . . ?
P1 Se3 Rb1 81.95(7) . 1_655 ?
P1 Se3 Rb1 84.76(7) . 4_556 ?
Rb1 Se1 Rb1 98.17(4) . 4_566 ?
Rb1 Se1 Rb1 154.53(5) . 1_655 ?
Rb1 Se1 Rb1 169.69(5) 4_566 4_556 ?
Rb1 Se1 Rb1 80.84(4) . 4_556 ?
Rb1 Se1 Rb1 80.29(4) 1_655 4_556 ?
Rb1 Se1 Rb1 97.34(4) 1_655 4_566 ?
P1 Se1 Rb1 106.59(7) . . ?
P1 Se1 Rb1 76.63(7) . 4_556 ?
P1 Se1 Rb1 113.32(7) . 4_566 ?
P1 Se1 Rb1 85.44(7) . 1_655 ?
Se5 Rb1 Se1 101.80(4) 4_466 4_456 ?
Se5 Rb1 Rb1 100.14(4) 4_466 4_456 ?
Se5 Rb1 Rb1 108.55(4) 4_466 4_556 ?
Se5 Rb1 P1 123.40(5) 4_466 1_455 ?
Se5 Rb1 P1 71.38(4) 4_466 4_456 ?
Se6 Rb1 Se5 125.26(4) 1_455 4_466 ?
Se6 Rb1 Se1 131.93(4) 1_455 4_456 ?
Se6 Rb1 Rb1 115.51(4) 1_455 4_556 ?
Se6 Rb1 Rb1 109.67(4) 1_455 4_456 ?
Se6 Rb1 P1 57.14(4) 1_455 1_455 ?
Se6 Rb1 P1 163.33(5) 1_455 4_456 ?
Se3 Rb1 Se5 59.46(3) 4_456 4_466 ?
Se3 Rb1 Se5 145.55(5) 1_455 4_466 ?
Se3 Rb1 Se6 69.43(3) 1_455 1_455 ?
Se3 Rb1 Se6 152.14(5) 4_456 1_455 ?
Se3 Rb1 Se3 124.27(4) 4_456 1_455 ?
Se3 Rb1 Se1 65.72(3) 1_455 4_456 ?
Se3 Rb1 Se1 59.27(3) 4_456 4_456 ?
Se3 Rb1 Se1 112.78(4) 4_456 4_466 ?
Se3 Rb1 Rb1 47.42(3) 1_455 4_456 ?
Se3 Rb1 Rb1 86.39(4) 1_455 4_556 ?
Se3 Rb1 Rb1 94.99(4) 4_456 4_456 ?
Se3 Rb1 Rb1 49.29(3) 4_456 4_556 ?
Se3 Rb1 P1 32.73(4) 1_455 1_455 ?
Se3 Rb1 P1 96.28(5) 1_455 4_456 ?
Se3 Rb1 P1 32.87(4) 4_456 4_456 ?
Se3 Rb1 P1 147.92(5) 4_456 1_455 ?
Se1 Rb1 Se5 101.99(4) . 4_466 ?
Se1 Rb1 Se5 90.68(4) 1_455 4_466 ?
Se1 Rb1 Se5 67.89(3) 4_466 4_466 ?
Se1 Rb1 Se6 58.26(3) 4_466 1_455 ?
Se1 Rb1 Se6 81.03(4) . 1_455 ?
Se1 Rb1 Se6 73.64(3) 1_455 1_455 ?
Se1 Rb1 Se3 122.88(4) 4_466 1_455 ?
Se1 Rb1 Se3 111.57(4) . 1_455 ?
Se1 Rb1 Se3 133.60(5) 1_455 4_456 ?
Se1 Rb1 Se3 71.38(3) . 4_456 ?
Se1 Rb1 Se3 61.88(3) 1_455 1_455 ?
Se1 Rb1 Se1 154.53(5) . 1_455 ?
Se1 Rb1 Se1 169.69(5) 4_466 4_456 ?
Se1 Rb1 Se1 99.03(4) 1_455 4_456 ?
Se1 Rb1 Se1 82.56(4) . 4_466 ?
Se1 Rb1 Se1 99.84(4) . 4_456 ?
Se1 Rb1 Se1 81.93(4) 1_455 4_466 ?
Se1 Rb1 Rb1 46.47(3) 4_456 4_556 ?
Se1 Rb1 Rb1 53.239(19) 1_455 4_456 ?
Se1 Rb1 Rb1 53.363(19) . 4_556 ?
Se1 Rb1 Rb1 134.15(4) 4_466 4_456 ?
Se1 Rb1 Rb1 45.79(3) 4_456 4_456 ?
Se1 Rb1 Rb1 134.88(4) 4_466 4_556 ?
Se1 Rb1 Rb1 142.51(5) . 4_456 ?
Se1 Rb1 Rb1 142.43(5) 1_455 4_556 ?
Se1 Rb1 P1 90.84(4) 4_456 1_455 ?
Se1 Rb1 P1 32.72(4) 1_455 1_455 ?
Se1 Rb1 P1 95.27(5) 4_466 1_455 ?
Se1 Rb1 P1 31.77(4) 4_456 4_456 ?
Se1 Rb1 P1 138.19(5) 4_466 4_456 ?
Se1 Rb1 P1 97.14(5) . 4_456 ?
Se1 Rb1 P1 107.88(5) 1_455 4_456 ?
Se1 Rb1 P1 130.06(5) . 1_455 ?
Rb1 Rb1 Rb1 90.93(4) 4_456 4_556 ?
P1 Rb1 Rb1 62.22(5) 4_456 4_456 ?
P1 Rb1 Rb1 53.16(4) 1_455 4_456 ?
P1 Rb1 Rb1 119.12(6) 1_455 4_556 ?
P1 Rb1 Rb1 53.01(4) 4_456 4_556 ?
P1 Rb1 P1 115.05(5) 1_455 4_456 ?
Se4 P2 P1 103.59(11) . . ?
Se5 P2 Se4 112.65(10) . . ?
Se5 P2 P1 103.24(10) . . ?
Se6 P2 Se4 107.58(9) . . ?
Se6 P2 Se5 116.58(10) . . ?
Se6 P2 P1 112.48(11) . . ?
Se2 P1 Rb1 92.70(7) . 4_556 ?
Se2 P1 Rb1 165.89(10) . 1_655 ?
Se2 P1 P2 101.94(11) . . ?
Se3 P1 Se2 105.02(10) . . ?
Se3 P1 Rb1 62.36(6) . 4_556 ?
Se3 P1 Rb1 65.32(6) . 1_655 ?
Se3 P1 P2 103.24(11) . . ?
Se1 P1 Se2 118.48(11) . . ?
Se1 P1 Se3 116.79(11) . . ?
Se1 P1 Rb1 61.84(6) . 1_655 ?
Se1 P1 Rb1 71.60(7) . 4_556 ?
Se1 P1 P2 109.37(11) . . ?
Rb1 P1 Rb1 73.82(5) 1_655 4_556 ?
P2 P1 Rb1 162.02(10) . 4_556 ?
P2 P1 Rb1 90.63(9) . 1_655 ?

loop_
_geom_bond_atom_site_label_1
_geom_bond_atom_site_label_2
_geom_bond_distance
_geom_bond_site_symmetry_2
_geom_bond_publ_flag
Ho1 Se4 2.9383(9) . ?
Ho1 Se4 2.9522(9) 3_745 ?
Ho1 Se5 2.9853(11) 3_645 ?
Ho1 Se5 3.0383(10) 1_545 ?
Ho1 Se2 2.9679(11) . ?
Ho1 Se2 3.0661(11) 3_645 ?
Ho1 Se6 3.0422(11) 3_745 ?
Ho1 Se3 3.0335(11) . ?
Se4 P2 2.219(2) . ?
Se5 Rb1 3.7645(17) 4_566 ?
Se5 P2 2.213(2) . ?
Se2 P1 2.221(2) . ?
Se6 Rb1 3.6648(15) 1_655 ?
Se6 P2 2.158(2) . ?
Se3 Rb1 3.5194(16) 4_556 ?
Se3 Rb1 3.6235(16) 1_655 ?
Se3 P1 2.156(2) . ?
Se1 Rb1 3.5949(17) 4_566 ?
Se1 Rb1 3.8585(17) 4_556 ?
Se1 Rb1 3.4468(18) . ?
Se1 Rb1 3.4921(17) 1_655 ?
Se1 P1 2.141(2) . ?
Rb1 Rb1 4.7473(18) 4_456 ?
Rb1 Rb1 4.7473(18) 4_556 ?
Rb1 P1 3.948(2) 1_455 ?
Rb1 P1 3.956(3) 4_456 ?
P2 P1 2.231(3) . ?

loop_
_twin_individual_id
_twin_individual_mass_fraction_refined
1 0.93(3)
2 0.07(3)
